data_7123124
loop_
_publ_author_name
'Ueno, Atsushi'
'Watanabe, Kohei'
'Daniliuc, Constantin Gabriel'
'Kehr, Gerald'
'Erker, Gerhard'

_publ_section_title
;
 Unsaturated Vicinal Frustrated Phosphane/Borane Lewis Pairs as Ligands in
 Gold(I) Chemistry
;
_journal_name_full 'Chemical Communications'
_journal_paper_doi 10.1039/C9CC01136F
_journal_year 2019
_chemical_formula_sum 'C35 H32 Au B Cl F10 P Si'
_chemical_formula_weight 944.89
_space_group_crystal_system monoclinic
_space_group_IT_number 14
_space_group_name_Hall '-P 2ybc'
_space_group_name_H-M_alt 'P 1 21/c 1'
_symmetry_space_group_name_Hall '-P 2ybc'
_symmetry_space_group_name_H-M 'P 1 21/c 1'
_atom_sites_solution_hydrogens geom
_audit_creation_method 'APEX3 v2016.1-0'
_audit_update_record
;
2019-02-27 deposited with the CCDC.    2019-03-12 downloaded from the CCDC.
;
_cell_angle_alpha 90
_cell_angle_beta 103.7170(10)
_cell_angle_gamma 90
_cell_formula_units_Z 4
_cell_length_a 12.6704(2)
_cell_length_b 14.3614(2)
_cell_length_c 21.8280(3)
_cell_measurement_reflns_used 8524
_cell_measurement_temperature 173.(2)
_cell_measurement_theta_max 28.28
_cell_measurement_theta_min 4.08
_cell_volume 3858.64(10)
_computing_cell_refinement 'Collect (Nonius B.V., 1998)'
_computing_data_collection
;

Collect (Nonius B.V., 1998)
;
_computing_data_reduction 'Denzo-SMN (Otwinowski & Minor, 1997)'
_computing_molecular_graphics 'XP (Sheldrick, 2014)'
_computing_publication_material 'SHELXL-2014/7 (Sheldrick, 2014)'
_computing_structure_refinement 'SHELXL-2014/7 (Sheldrick, 2014)'
_computing_structure_solution 'SHELXL-2014/7 (Sheldrick, 2014)'
_diffrn_ambient_temperature 173.(2)
_diffrn_measured_fraction_theta_full 0.986
_diffrn_measured_fraction_theta_max 0.986
_diffrn_measurement_device_type 'rotating anode Nonius FR591'
_diffrn_measurement_method 'omega and phi scans'
_diffrn_radiation_monochromator 'Montel mirror'
_diffrn_radiation_type 'Mo K\a'
_diffrn_radiation_wavelength 0.71073
_diffrn_reflns_av_R_equivalents 0.0275
_diffrn_reflns_av_unetI/netI 0.0323
_diffrn_reflns_limit_h_max 15
_diffrn_reflns_limit_h_min -15
_diffrn_reflns_limit_k_max 17
_diffrn_reflns_limit_k_min -15
_diffrn_reflns_limit_l_max 25
_diffrn_reflns_limit_l_min -25
_diffrn_reflns_number 12002
_diffrn_reflns_theta_full 25.00
_diffrn_reflns_theta_max 25.00
_diffrn_reflns_theta_min 4.10
_diffrn_source 'Mo rotating anode'
_diffrn_source_type 'Mo rotating anode'
_exptl_absorpt_coefficient_mu 4.027
_exptl_absorpt_correction_T_max 0.89
_exptl_absorpt_correction_T_min 0.64
_exptl_absorpt_correction_type multi-scan
_exptl_absorpt_process_details 'Denzo (Otwinowski, Borek, Majewski & Minor, 2003)'
_exptl_crystal_colour colourless
_exptl_crystal_density_diffrn 1.627
_exptl_crystal_density_method 'not measured'
_exptl_crystal_description plate
_exptl_crystal_F_000 1848
_exptl_crystal_size_max 0.120
_exptl_crystal_size_mid 0.090
_exptl_crystal_size_min 0.030
_refine_diff_density_max 0.711
_refine_diff_density_min -1.662
_refine_ls_extinction_method none
_refine_ls_goodness_of_fit_ref 1.043
_refine_ls_hydrogen_treatment constr
_refine_ls_matrix_type full
_refine_ls_number_parameters 460
_refine_ls_number_reflns 6700
_refine_ls_number_restraints 0
_refine_ls_restrained_S_all 1.043
_refine_ls_R_factor_all 0.0382
_refine_ls_R_factor_gt 0.0335
_refine_ls_shift/su_max 0.001
_refine_ls_shift/su_mean 0.000
_refine_ls_structure_factor_coef Fsqd
_refine_ls_weighting_details 'w=1/[\s^2^(Fo^2^)+(0.0436P)^2^+12.6862P] where P=(Fo^2^+2Fc^2^)/3'
_refine_ls_weighting_scheme calc
_refine_ls_wR_factor_gt 0.0882
_refine_ls_wR_factor_ref 0.0914
_reflns_number_gt 6010
_reflns_number_total 6700
_reflns_threshold_expression 'I > 2\s(I)'
_cod_data_source_file c9cc01136f2.cif
_cod_data_source_block erk9092
_cod_database_code 7123124

loop_
_space_group_symop_operation_xyz
'x, y, z'
'-x, y+1/2, -z+1/2'
'-x, -y, -z'
'x, -y-1/2, z-1/2'

loop_
_atom_site_type_symbol
_atom_site_label
_atom_site_fract_x
_atom_site_fract_y
_atom_site_fract_z
_atom_site_U_iso_or_equiv
_atom_site_adp_type
_atom_site_calc_flag
_atom_site_refinement_flags_adp
_atom_site_refinement_flags_posn
_atom_site_occupancy
Au Au1 0.20080(2) 0.22170(2) 0.27650(2) 0.02891(8) Uani d . . 1
Cl Cl1 0.15532(12) 0.33023(10) 0.34259(6) 0.0445(3) Uani d . . 1
P P1 0.23536(10) 0.11378(8) 0.20943(5) 0.0258(2) Uani d . . 1
C C1 0.1909(4) 0.0034(3) 0.2365(2) 0.0272(10) Uani d . . 1
H H1 0.1626 -0.0433 0.2062 0.033 Uiso calc U R 1
C C2 0.1966(4) -0.0140(3) 0.2975(2) 0.0283(10) Uani d . . 1
Si Si1 0.14761(12) -0.13353(10) 0.31852(7) 0.0329(3) Uani d . . 1
C C3 0.0044(4) -0.1247(4) 0.3253(3) 0.0406(12) Uani d . . 1
H H3A -0.0401 -0.0969 0.2868 0.061 Uiso calc U R 1
H H3B 0.001 -0.0857 0.3616 0.061 Uiso calc U R 1
H H3C -0.0232 -0.1871 0.3311 0.061 Uiso calc U R 1
C C4 0.1584(6) -0.2156(4) 0.2544(3) 0.0520(16) Uani d . . 1
H H4A 0.1398 -0.2786 0.2655 0.078 Uiso calc U R 1
H H4B 0.2329 -0.215 0.2489 0.078 Uiso calc U R 1
H H4C 0.1082 -0.1963 0.215 0.078 Uiso calc U R 1
C C5 0.2332(5) -0.1738(5) 0.3951(3) 0.0596(18) Uani d . . 1
H H5A 0.2296 -0.1283 0.428 0.089 Uiso calc U R 1
H H5B 0.3086 -0.1801 0.3917 0.089 Uiso calc U R 1
H H5C 0.2066 -0.2342 0.406 0.089 Uiso calc U R 1
C C11 0.1550(4) 0.1296(3) 0.1282(2) 0.0281(10) Uani d . . 1
C C12 0.0420(4) 0.1110(3) 0.1161(2) 0.0310(10) Uani d . . 1
C C13 -0.0191(4) 0.1145(4) 0.0547(2) 0.0348(11) Uani d . . 1
H H13 -0.0944 0.1008 0.047 0.042 Uiso calc U R 1
C C14 0.0236(4) 0.1369(4) 0.0040(2) 0.0345(11) Uani d . . 1
C C15 0.1318(5) 0.1606(4) 0.0171(2) 0.0376(12) Uani d . . 1
H H15 0.1625 0.1784 -0.0169 0.045 Uiso calc U R 1
C C16 0.1990(4) 0.1595(4) 0.0783(2) 0.0334(11) Uani d . . 1
C C17 -0.0177(4) 0.0893(4) 0.1667(2) 0.0370(12) Uani d . . 1
H H17A -0.0937 0.1088 0.1524 0.055 Uiso calc U R 1
H H17B 0.0164 0.123 0.2054 0.055 Uiso calc U R 1
H H17C -0.0146 0.0222 0.1751 0.055 Uiso calc U R 1
C C18 -0.0465(5) 0.1378(4) -0.0620(2) 0.0452(14) Uani d . . 1
H H18A -0.0662 0.0739 -0.0757 0.068 Uiso calc U R 1
H H18B -0.0063 0.1664 -0.0904 0.068 Uiso calc U R 1
H H18C -0.1125 0.1739 -0.063 0.068 Uiso calc U R 1
C C19 0.3145(5) 0.1942(5) 0.0854(3) 0.0507(15) Uani d . . 1
H H19A 0.3343 0.2352 0.1223 0.076 Uiso calc U R 1
H H19B 0.3194 0.2289 0.0476 0.076 Uiso calc U R 1
H H19C 0.3643 0.141 0.0911 0.076 Uiso calc U R 1
C C21 0.3785(4) 0.0941(3) 0.2110(2) 0.0269(10) Uani d . . 1
C C22 0.4598(4) 0.1586(3) 0.2397(2) 0.0310(10) Uani d . . 1
C C23 0.5683(4) 0.1342(4) 0.2481(3) 0.0373(12) Uani d . . 1
H H23 0.6222 0.1773 0.2683 0.045 Uiso calc U R 1
C C24 0.6016(4) 0.0498(4) 0.2284(3) 0.0416(13) Uani d . . 1
C C25 0.5223(4) -0.0090(4) 0.1963(3) 0.0365(12) Uani d . . 1
H H25 0.5437 -0.0651 0.1796 0.044 Uiso calc U R 1
C C26 0.4112(4) 0.0099(3) 0.1870(2) 0.0318(11) Uani d . . 1
C C27 0.4377(5) 0.2557(4) 0.2595(3) 0.0432(13) Uani d . . 1
H H27A 0.4158 0.2533 0.2996 0.065 Uiso calc U R 1
H H27B 0.3794 0.2837 0.2271 0.065 Uiso calc U R 1
H H27C 0.5037 0.2934 0.2646 0.065 Uiso calc U R 1
C C28 0.7210(5) 0.0248(5) 0.2416(4) 0.0584(17) Uani d . . 1
H H28A 0.7312 -0.0266 0.214 0.088 Uiso calc U R 1
H H28B 0.7464 0.0058 0.2857 0.088 Uiso calc U R 1
H H28C 0.7626 0.0791 0.2335 0.088 Uiso calc U R 1
C C29 0.3335(4) -0.0598(4) 0.1493(3) 0.0421(13) Uani d . . 1
H H29A 0.3679 -0.0908 0.1191 0.063 Uiso calc U R 1
H H29B 0.2676 -0.0277 0.1265 0.063 Uiso calc U R 1
H H29C 0.3144 -0.1062 0.1778 0.063 Uiso calc U R 1
B B1 0.2432(5) 0.0500(4) 0.3546(3) 0.0303(12) Uani d . . 1
C C31 0.1652(4) 0.0802(3) 0.3982(2) 0.0298(10) Uani d . . 1
F F32 0.3013(2) 0.0595(2) 0.49384(13) 0.0437(8) Uani d . . 1
C C32 0.1977(4) 0.0806(4) 0.4645(2) 0.0350(11) Uani d . . 1
F F33 0.1628(3) 0.0966(3) 0.56529(14) 0.0528(9) Uani d . . 1
C C33 0.1272(5) 0.0991(4) 0.5025(2) 0.0409(13) Uani d . . 1
F F34 -0.0477(3) 0.1368(3) 0.51192(15) 0.0498(8) Uani d . . 1
C C34 0.0212(4) 0.1188(4) 0.4761(2) 0.0355(11) Uani d . . 1
F F35 -0.1190(2) 0.1392(3) 0.38447(14) 0.0455(8) Uani d . . 1
C C35 -0.0151(4) 0.1195(4) 0.4110(2) 0.0330(11) Uani d . . 1
F F36 0.0148(2) 0.1004(2) 0.31193(12) 0.0366(7) Uani d . . 1
C C36 0.0562(4) 0.0998(3) 0.3744(2) 0.0310(10) Uani d . . 1
C C41 0.3697(4) 0.0623(4) 0.3765(2) 0.0308(10) Uani d . . 1
F F42 0.3578(3) 0.2075(2) 0.42675(15) 0.0452(8) Uani d . . 1
C C42 0.4194(4) 0.1405(4) 0.4103(2) 0.0371(12) Uani d . . 1
F F43 0.5718(3) 0.2312(3) 0.4570(2) 0.0680(11) Uani d . . 1
C C43 0.5295(5) 0.1545(4) 0.4260(3) 0.0442(13) Uani d . . 1
F F44 0.7048(3) 0.1009(3) 0.42640(19) 0.0683(11) Uani d . . 1
C C44 0.5970(4) 0.0881(5) 0.4106(3) 0.0485(15) Uani d . . 1
F F45 0.6195(3) -0.0555(3) 0.36313(16) 0.0576(10) Uani d . . 1
C C45 0.5539(4) 0.0097(5) 0.3786(3) 0.0433(13) Uani d . . 1
F F46 0.4065(2) -0.0797(2) 0.32986(15) 0.0445(7) Uani d . . 1
C C46 0.4437(4) -0.0016(4) 0.3616(2) 0.0383(12) Uani d . . 1

loop_
_atom_site_aniso_label
_atom_site_aniso_U_11
_atom_site_aniso_U_22
_atom_site_aniso_U_33
_atom_site_aniso_U_12
_atom_site_aniso_U_13
_atom_site_aniso_U_23
Au1 0.03195(12) 0.02908(12) 0.02696(12) 0.00127(7) 0.00948(8) -0.00216(7)
Cl1 0.0598(9) 0.0392(7) 0.0380(7) 0.0084(6) 0.0186(6) -0.0073(6)
P1 0.0274(6) 0.0267(6) 0.0239(6) -0.0004(5) 0.0072(5) -0.0004(5)
C1 0.031(2) 0.025(2) 0.028(2) -0.0017(19) 0.0103(19) 0.0009(19)
C2 0.020(2) 0.035(3) 0.031(2) 0.0037(19) 0.0077(18) 0.001(2)
Si1 0.0357(7) 0.0305(7) 0.0344(7) -0.0013(6) 0.0122(6) 0.0043(6)
C3 0.045(3) 0.041(3) 0.039(3) -0.012(2) 0.018(2) -0.005(2)
C4 0.066(4) 0.031(3) 0.070(4) -0.003(3) 0.038(4) -0.002(3)
C5 0.052(4) 0.058(4) 0.063(4) 0.003(3) 0.003(3) 0.034(3)
C11 0.034(3) 0.028(2) 0.024(2) 0.006(2) 0.0078(19) 0.0054(19)
C12 0.029(2) 0.033(3) 0.031(2) 0.001(2) 0.007(2) 0.000(2)
C13 0.033(3) 0.036(3) 0.035(3) -0.004(2) 0.008(2) -0.004(2)
C14 0.042(3) 0.034(3) 0.027(2) 0.002(2) 0.009(2) -0.002(2)
C15 0.049(3) 0.040(3) 0.027(2) 0.004(2) 0.015(2) 0.006(2)
C16 0.040(3) 0.032(3) 0.029(2) 0.000(2) 0.012(2) 0.004(2)
C17 0.034(3) 0.048(3) 0.030(3) 0.002(2) 0.010(2) 0.005(2)
C18 0.048(3) 0.055(4) 0.030(3) -0.005(3) 0.003(2) 0.001(3)
C19 0.044(3) 0.069(4) 0.038(3) -0.012(3) 0.009(3) 0.013(3)
C21 0.030(2) 0.024(2) 0.027(2) -0.0036(19) 0.0075(19) 0.0014(19)
C22 0.035(3) 0.031(3) 0.029(2) -0.007(2) 0.012(2) -0.001(2)
C23 0.033(3) 0.038(3) 0.042(3) -0.011(2) 0.011(2) -0.005(2)
C24 0.036(3) 0.047(3) 0.045(3) -0.002(2) 0.016(2) 0.003(3)
C25 0.040(3) 0.028(3) 0.046(3) 0.007(2) 0.018(2) 0.002(2)
C26 0.036(3) 0.028(2) 0.036(3) -0.003(2) 0.017(2) -0.001(2)
C27 0.045(3) 0.033(3) 0.056(4) -0.010(2) 0.021(3) -0.012(3)
C28 0.039(3) 0.062(4) 0.077(5) 0.007(3) 0.021(3) -0.001(4)
C29 0.038(3) 0.039(3) 0.053(3) -0.001(2) 0.017(3) -0.012(3)
B1 0.033(3) 0.032(3) 0.027(3) 0.002(2) 0.008(2) 0.005(2)
C31 0.031(3) 0.030(2) 0.028(2) -0.002(2) 0.008(2) 0.001(2)
F32 0.0325(16) 0.068(2) 0.0292(14) 0.0091(15) 0.0038(12) 0.0022(15)
C32 0.029(3) 0.041(3) 0.034(3) 0.000(2) 0.006(2) 0.001(2)
F33 0.052(2) 0.084(3) 0.0248(15) 0.0072(18) 0.0138(14) 0.0033(16)
C33 0.049(3) 0.050(3) 0.024(2) 0.003(3) 0.010(2) 0.003(2)
F34 0.0449(18) 0.071(2) 0.0421(17) 0.0079(17) 0.0275(15) 0.0004(16)
C34 0.039(3) 0.039(3) 0.034(3) -0.002(2) 0.020(2) -0.004(2)
F35 0.0244(15) 0.069(2) 0.0451(17) 0.0025(14) 0.0116(13) -0.0003(16)
C35 0.025(2) 0.038(3) 0.038(3) -0.002(2) 0.012(2) 0.004(2)
F36 0.0275(14) 0.0550(19) 0.0270(14) 0.0020(13) 0.0063(11) -0.0001(13)
C36 0.034(3) 0.031(2) 0.029(2) -0.005(2) 0.009(2) 0.000(2)
C41 0.028(2) 0.042(3) 0.024(2) -0.001(2) 0.0106(19) 0.004(2)
F42 0.0427(18) 0.0431(18) 0.0459(18) -0.0014(14) 0.0029(14) -0.0091(14)
C42 0.033(3) 0.043(3) 0.035(3) 0.002(2) 0.008(2) 0.002(2)
F43 0.047(2) 0.063(3) 0.084(3) -0.0215(18) -0.005(2) -0.007(2)
C43 0.036(3) 0.053(3) 0.039(3) -0.012(3) 0.001(2) 0.008(3)
F44 0.0241(17) 0.100(3) 0.079(3) -0.0135(18) 0.0069(16) 0.018(2)
C44 0.022(3) 0.073(4) 0.049(3) -0.006(3) 0.006(2) 0.016(3)
F45 0.0354(18) 0.086(3) 0.053(2) 0.0207(18) 0.0130(15) 0.0058(19)
C45 0.033(3) 0.062(4) 0.038(3) 0.008(3) 0.014(2) 0.010(3)
F46 0.0368(17) 0.0488(19) 0.0465(18) 0.0096(14) 0.0073(14) -0.0091(15)
C46 0.032(3) 0.055(3) 0.029(3) 0.003(2) 0.009(2) 0.007(2)

loop_
_atom_type_symbol
_atom_type_description
_atom_type_scat_dispersion_real
_atom_type_scat_dispersion_imag
_atom_type_scat_source
C C 0.0033 0.0016 'International Tables Vol C Tables 4.2.6.8 and 6.1.1.4'
H H 0.0000 0.0000 'International Tables Vol C Tables 4.2.6.8 and 6.1.1.4'
B B 0.0013 0.0007 'International Tables Vol C Tables 4.2.6.8 and 6.1.1.4'
F F 0.0171 0.0103 'International Tables Vol C Tables 4.2.6.8 and 6.1.1.4'
Si Si 0.0817 0.0704 'International Tables Vol C Tables 4.2.6.8 and 6.1.1.4'
P P 0.1023 0.0942 'International Tables Vol C Tables 4.2.6.8 and 6.1.1.4'
Cl Cl 0.1484 0.1585 'International Tables Vol C Tables 4.2.6.8 and 6.1.1.4'
Au Au -2.0133 8.8022 'International Tables Vol C Tables 4.2.6.8 and 6.1.1.4'

loop_
_geom_angle_atom_site_label_1
_geom_angle_atom_site_label_2
_geom_angle_atom_site_label_3
_geom_angle
P1 Au1 Cl1 176.76(5)
C1 P1 C21 103.9(2)
C1 P1 C11 106.0(2)
C21 P1 C11 111.0(2)
C1 P1 Au1 105.39(15)
C21 P1 Au1 116.13(16)
C11 P1 Au1 113.23(16)
C2 C1 P1 122.3(4)
C2 C1 H1 118.8
P1 C1 H1 118.8
C1 C2 B1 127.6(5)
C1 C2 Si1 117.4(4)
B1 C2 Si1 115.0(3)
C5 Si1 C4 110.4(3)
C5 Si1 C3 108.8(3)
C4 Si1 C3 110.5(3)
C5 Si1 C2 109.9(3)
C4 Si1 C2 107.5(2)
C3 Si1 C2 109.6(2)
Si1 C3 H3A 109.5
Si1 C3 H3B 109.5
H3A C3 H3B 109.5
Si1 C3 H3C 109.5
H3A C3 H3C 109.5
H3B C3 H3C 109.5
Si1 C4 H4A 109.5
Si1 C4 H4B 109.5
H4A C4 H4B 109.5
Si1 C4 H4C 109.5
H4A C4 H4C 109.5
H4B C4 H4C 109.5
Si1 C5 H5A 109.5
Si1 C5 H5B 109.5
H5A C5 H5B 109.5
Si1 C5 H5C 109.5
H5A C5 H5C 109.5
H5B C5 H5C 109.5
C16 C11 C12 118.9(4)
C16 C11 P1 123.7(4)
C12 C11 P1 117.4(3)
C13 C12 C11 118.8(4)
C13 C12 C17 117.0(4)
C11 C12 C17 124.1(4)
C14 C13 C12 123.5(5)
C14 C13 H13 118.3
C12 C13 H13 118.3
C15 C14 C13 116.9(5)
C15 C14 C18 122.0(5)
C13 C14 C18 121.1(5)
C14 C15 C16 122.9(5)
C14 C15 H15 118.5
C16 C15 H15 118.5
C11 C16 C15 118.7(5)
C11 C16 C19 124.9(5)
C15 C16 C19 116.4(4)
C12 C17 H17A 109.5
C12 C17 H17B 109.5
H17A C17 H17B 109.5
C12 C17 H17C 109.5
H17A C17 H17C 109.5
H17B C17 H17C 109.5
C14 C18 H18A 109.5
C14 C18 H18B 109.5
H18A C18 H18B 109.5
C14 C18 H18C 109.5
H18A C18 H18C 109.5
H18B C18 H18C 109.5
C16 C19 H19A 109.5
C16 C19 H19B 109.5
H19A C19 H19B 109.5
C16 C19 H19C 109.5
H19A C19 H19C 109.5
H19B C19 H19C 109.5
C22 C21 C26 118.4(4)
C22 C21 P1 121.4(4)
C26 C21 P1 120.0(4)
C23 C22 C21 119.1(5)
C23 C22 C27 116.2(4)
C21 C22 C27 124.6(5)
C24 C23 C22 123.0(5)
C24 C23 H23 118.5
C22 C23 H23 118.5
C25 C24 C23 117.2(5)
C25 C24 C28 122.0(5)
C23 C24 C28 120.8(5)
C24 C25 C26 123.0(5)
C24 C25 H25 118.5
C26 C25 H25 118.5
C25 C26 C21 118.9(5)
C25 C26 C29 117.1(4)
C21 C26 C29 124.0(4)
C22 C27 H27A 109.5
C22 C27 H27B 109.5
H27A C27 H27B 109.5
C22 C27 H27C 109.5
H27A C27 H27C 109.5
H27B C27 H27C 109.5
C24 C28 H28A 109.5
C24 C28 H28B 109.5
H28A C28 H28B 109.5
C24 C28 H28C 109.5
H28A C28 H28C 109.5
H28B C28 H28C 109.5
C26 C29 H29A 109.5
C26 C29 H29B 109.5
H29A C29 H29B 109.5
C26 C29 H29C 109.5
H29A C29 H29C 109.5
H29B C29 H29C 109.5
C2 B1 C41 118.6(4)
C2 B1 C31 118.2(4)
C41 B1 C31 121.5(4)
C36 C31 C32 114.1(4)
C36 C31 B1 122.5(4)
C32 C31 B1 123.2(4)
F32 C32 C33 116.9(4)
F32 C32 C31 120.0(4)
C33 C32 C31 123.0(5)
F33 C33 C34 119.9(5)
F33 C33 C32 120.1(5)
C34 C33 C32 120.0(5)
F34 C34 C33 120.8(5)
F34 C34 C35 119.8(5)
C33 C34 C35 119.4(4)
F35 C35 C36 120.6(4)
F35 C35 C34 120.0(4)
C36 C35 C34 119.4(5)
F36 C36 C35 116.1(4)
F36 C36 C31 119.9(4)
C35 C36 C31 124.0(5)
C46 C41 C42 113.7(5)
C46 C41 B1 123.0(5)
C42 C41 B1 123.2(5)
F42 C42 C43 116.8(5)
F42 C42 C41 119.7(4)
C43 C42 C41 123.4(5)
F43 C43 C42 120.7(6)
F43 C43 C44 119.8(5)
C42 C43 C44 119.5(6)
F44 C44 C45 120.3(6)
F44 C44 C43 119.8(6)
C45 C44 C43 120.0(5)
F45 C45 C46 120.1(6)
F45 C45 C44 120.3(5)
C46 C45 C44 119.6(6)
F46 C46 C45 116.7(5)
F46 C46 C41 119.6(5)
C45 C46 C41 123.7(6)

loop_
_geom_bond_atom_site_label_1
_geom_bond_atom_site_label_2
_geom_bond_distance
Au1 P1 2.2452(12)
Au1 Cl1 2.2884(13)
P1 C1 1.827(5)
P1 C21 1.828(5)
P1 C11 1.837(5)
C1 C2 1.341(7)
C1 H1 0.95
C2 B1 1.548(7)
C2 Si1 1.918(5)
Si1 C5 1.855(6)
Si1 C4 1.859(6)
Si1 C3 1.860(6)
C3 H3A 0.98
C3 H3B 0.98
C3 H3C 0.98
C4 H4A 0.98
C4 H4B 0.98
C4 H4C 0.98
C5 H5A 0.98
C5 H5B 0.98
C5 H5C 0.98
C11 C16 1.403(7)
C11 C12 1.418(7)
C12 C13 1.381(7)
C12 C17 1.512(7)
C13 C14 1.380(7)
C13 H13 0.95
C14 C15 1.376(8)
C14 C18 1.503(7)
C15 C16 1.405(7)
C15 H15 0.95
C16 C19 1.519(8)
C17 H17A 0.98
C17 H17B 0.98
C17 H17C 0.98
C18 H18A 0.98
C18 H18B 0.98
C18 H18C 0.98
C19 H19A 0.98
C19 H19B 0.98
C19 H19C 0.98
C21 C22 1.416(7)
C21 C26 1.418(7)
C22 C23 1.388(7)
C22 C27 1.506(7)
C23 C24 1.385(8)
C23 H23 0.95
C24 C25 1.370(8)
C24 C28 1.514(8)
C25 C26 1.401(7)
C25 H25 0.95
C26 C29 1.505(7)
C27 H27A 0.98
C27 H27B 0.98
C27 H27C 0.98
C28 H28A 0.98
C28 H28B 0.98
C28 H28C 0.98
C29 H29A 0.98
C29 H29B 0.98
C29 H29C 0.98
B1 C41 1.571(7)
B1 C31 1.587(7)
C31 C36 1.385(7)
C31 C32 1.408(7)
F32 C32 1.351(6)
C32 C33 1.380(7)
F33 C33 1.338(6)
C33 C34 1.360(8)
F34 C34 1.328(5)
C34 C35 1.385(7)
F35 C35 1.337(6)
C35 C36 1.370(7)
F36 C36 1.340(5)
C41 C46 1.404(7)
C41 C42 1.407(7)
F42 C42 1.340(6)
C42 C43 1.369(7)
F43 C43 1.337(7)
C43 C44 1.375(9)
F44 C44 1.340(6)
C44 C45 1.368(9)
F45 C45 1.347(7)
C45 C46 1.366(7)
F46 C46 1.345(7)

loop_
_geom_torsion_atom_site_label_1
_geom_torsion_atom_site_label_2
_geom_torsion_atom_site_label_3
_geom_torsion_atom_site_label_4
_geom_torsion
C21 P1 C1 C2 90.3(4)
C11 P1 C1 C2 -152.7(4)
Au1 P1 C1 C2 -32.3(4)
P1 C1 C2 B1 -2.4(7)
P1 C1 C2 Si1 -179.6(2)
C1 P1 C11 C16 -135.8(4)
C21 P1 C11 C16 -23.5(5)
Au1 P1 C11 C16 109.2(4)
C1 P1 C11 C12 44.7(4)
C21 P1 C11 C12 156.9(4)
Au1 P1 C11 C12 -70.4(4)
C16 C11 C12 C13 5.9(7)
P1 C11 C12 C13 -174.6(4)
C16 C11 C12 C17 -172.6(5)
P1 C11 C12 C17 7.0(7)
C11 C12 C13 C14 -1.1(8)
C17 C12 C13 C14 177.4(5)
C12 C13 C14 C15 -2.9(8)
C12 C13 C14 C18 178.8(5)
C13 C14 C15 C16 2.2(8)
C18 C14 C15 C16 -179.5(5)
C12 C11 C16 C15 -6.5(7)
P1 C11 C16 C15 174.0(4)
C12 C11 C16 C19 171.5(5)
P1 C11 C16 C19 -8.0(8)
C14 C15 C16 C11 2.5(8)
C14 C15 C16 C19 -175.7(5)
C1 P1 C21 C22 -131.3(4)
C11 P1 C21 C22 115.1(4)
Au1 P1 C21 C22 -16.1(4)
C1 P1 C21 C26 44.3(4)
C11 P1 C21 C26 -69.3(4)
Au1 P1 C21 C26 159.5(3)
C26 C21 C22 C23 -5.3(7)
P1 C21 C22 C23 170.4(4)
C26 C21 C22 C27 171.4(5)
P1 C21 C22 C27 -12.9(7)
C21 C22 C23 C24 1.5(8)
C27 C22 C23 C24 -175.5(5)
C22 C23 C24 C25 3.5(8)
C22 C23 C24 C28 -177.0(5)
C23 C24 C25 C26 -4.7(8)
C28 C24 C25 C26 175.8(5)
C24 C25 C26 C21 0.9(8)
C24 C25 C26 C29 178.3(5)
C22 C21 C26 C25 4.1(7)
P1 C21 C26 C25 -171.6(4)
C22 C21 C26 C29 -173.1(5)
P1 C21 C26 C29 11.1(7)
C1 C2 B1 C41 -73.4(7)
Si1 C2 B1 C41 103.8(4)
C1 C2 B1 C31 121.3(5)
Si1 C2 B1 C31 -61.4(5)
C2 B1 C31 C36 -37.3(7)
C41 B1 C31 C36 157.9(5)
C2 B1 C31 C32 136.3(5)
C41 B1 C31 C32 -28.5(7)
C36 C31 C32 F32 177.8(5)
B1 C31 C32 F32 3.7(8)
C36 C31 C32 C33 -0.1(8)
B1 C31 C32 C33 -174.2(5)
F32 C32 C33 F33 0.7(8)
C31 C32 C33 F33 178.7(5)
F32 C32 C33 C34 -178.6(5)
C31 C32 C33 C34 -0.5(9)
F33 C33 C34 F34 0.8(9)
C32 C33 C34 F34 -179.9(5)
F33 C33 C34 C35 -178.9(5)
C32 C33 C34 C35 0.4(9)
F34 C34 C35 F35 0.6(8)
C33 C34 C35 F35 -179.7(5)
F34 C34 C35 C36 -179.3(5)
C33 C34 C35 C36 0.4(8)
F35 C35 C36 F36 -0.9(7)
C34 C35 C36 F36 179.0(5)
F35 C35 C36 C31 178.9(5)
C34 C35 C36 C31 -1.2(8)
C32 C31 C36 F36 -179.2(4)
B1 C31 C36 F36 -5.1(7)
C32 C31 C36 C35 1.0(7)
B1 C31 C36 C35 175.1(5)
C2 B1 C41 C46 -20.9(7)
C31 B1 C41 C46 143.9(5)
C2 B1 C41 C42 156.0(5)
C31 B1 C41 C42 -39.2(7)
C46 C41 C42 F42 179.1(4)
B1 C41 C42 F42 2.0(7)
C46 C41 C42 C43 1.5(7)
B1 C41 C42 C43 -175.6(5)
F42 C42 C43 F43 0.8(8)
C41 C42 C43 F43 178.5(5)
F42 C42 C43 C44 179.8(5)
C41 C42 C43 C44 -2.5(8)
F43 C43 C44 F44 -0.4(8)
C42 C43 C44 F44 -179.4(5)
F43 C43 C44 C45 -179.7(5)
C42 C43 C44 C45 1.3(8)
F44 C44 C45 F45 0.4(8)
C43 C44 C45 F45 179.7(5)
F44 C44 C45 C46 -178.6(5)
C43 C44 C45 C46 0.7(8)
F45 C45 C46 F46 0.5(7)
C44 C45 C46 F46 179.5(5)
F45 C45 C46 C41 179.2(5)
C44 C45 C46 C41 -1.8(8)
C42 C41 C46 F46 179.4(4)
B1 C41 C46 F46 -3.5(7)
C42 C41 C46 C45 0.7(7)
B1 C41 C46 C45 177.8(5)
